data_2217290
loop_
_publ_author_name
'Jian Wang'
'Wen Zhou'
'Wen-Gui Xu'

_publ_section_title
;
 Ethyl 3-benzoyl-2-hydroxyprop-2-enoate
;
_journal_coeditor_code SI2049
_journal_issue 1
_journal_name_full 'Acta Crystallographica Section E'
_journal_page_first o15
_journal_page_last o15
_journal_paper_doi 10.1107/S1600536807061223
_journal_volume 64
_journal_year 2008
_chemical_formula_iupac 'C12 H12 O4'
_chemical_formula_moiety 'C12 H12 O4'
_chemical_formula_sum 'C12 H12 O4'
_chemical_formula_weight 220.22
_chemical_name_systematic
;
Ethyl 3-benzoyl-2-hydroxyprop-2-enoate
;
_space_group_IT_number 14
_symmetry_cell_setting monoclinic
_symmetry_space_group_name_Hall '-P 2ybc'
_symmetry_space_group_name_H-M 'P 1 21/c 1'
_atom_sites_solution_hydrogens geom
_atom_sites_solution_primary direct
_atom_sites_solution_secondary difmap
_cell_angle_alpha 90.00
_cell_angle_beta 105.464(6)
_cell_angle_gamma 90.00
_cell_formula_units_Z 4
_cell_length_a 9.872(4)
_cell_length_b 13.498(5)
_cell_length_c 8.843(3)
_cell_measurement_reflns_used 1800
_cell_measurement_temperature 294(2)
_cell_measurement_theta_max 26.24
_cell_measurement_theta_min 2.62
_cell_volume 1135.7(7)
_computing_cell_refinement 'SMART (Bruker, 1998)'
_computing_data_collection 'SMART (Bruker, 1998)'
_computing_data_reduction 'SAINT (Bruker, 1998)'
_computing_molecular_graphics 'ORTEP-3 (Farrugia, 1997)'
_computing_publication_material 'WinGX (Farrugia, 1999)'
_computing_structure_refinement 'SHELXL97 (Sheldrick, 1997)'
_computing_structure_solution 'SHELXS97 (Sheldrick, 1997)'
_diffrn_ambient_temperature 294(2)
_diffrn_measured_fraction_theta_full 0.993
_diffrn_measured_fraction_theta_max 0.993
_diffrn_measurement_device_type 'Bruker SMART CCD area-detector'
_diffrn_measurement_method 'phi and omega scans'
_diffrn_radiation_monochromator graphite
_diffrn_radiation_source 'fine-focus sealed tube'
_diffrn_radiation_type MoK\a
_diffrn_radiation_wavelength 0.71073
_diffrn_reflns_av_R_equivalents 0.0277
_diffrn_reflns_av_sigmaI/netI 0.0302
_diffrn_reflns_limit_h_max 11
_diffrn_reflns_limit_h_min -12
_diffrn_reflns_limit_k_max 15
_diffrn_reflns_limit_k_min -16
_diffrn_reflns_limit_l_max 10
_diffrn_reflns_limit_l_min -9
_diffrn_reflns_number 6252
_diffrn_reflns_theta_full 26.43
_diffrn_reflns_theta_max 26.43
_diffrn_reflns_theta_min 2.14
_exptl_absorpt_coefficient_mu 0.097
_exptl_absorpt_correction_T_max 0.9809
_exptl_absorpt_correction_T_min 0.9752
_exptl_absorpt_correction_type multi-scan
_exptl_absorpt_process_details '(SADABS; Sheldrick, 1996)'
_exptl_crystal_colour yellow
_exptl_crystal_density_diffrn 1.288
_exptl_crystal_density_method 'not measured'
_exptl_crystal_description Block
_exptl_crystal_F_000 464
_exptl_crystal_size_max 0.26
_exptl_crystal_size_mid 0.22
_exptl_crystal_size_min 0.20
_refine_diff_density_max 0.204
_refine_diff_density_min -0.211
_refine_ls_extinction_method none
_refine_ls_goodness_of_fit_ref 1.019
_refine_ls_hydrogen_treatment constr
_refine_ls_matrix_type full
_refine_ls_number_parameters 147
_refine_ls_number_reflns 2316
_refine_ls_number_restraints 2
_refine_ls_restrained_S_all 1.022
_refine_ls_R_factor_all 0.0884
_refine_ls_R_factor_gt 0.0487
_refine_ls_shift/su_max 0.000
_refine_ls_shift/su_mean 0.000
_refine_ls_structure_factor_coef Fsqd
_refine_ls_weighting_details 'w=1/[\s^2^(Fo^2^)+(0.0635P)^2^+0.3304P] where P=(Fo^2^+2Fc^2^)/3'
_refine_ls_weighting_scheme calc
_refine_ls_wR_factor_gt 0.1227
_refine_ls_wR_factor_ref 0.1505
_reflns_number_gt 1405
_reflns_number_total 2316
_reflns_threshold_expression >2sigma(I)
_cod_data_source_file si2049.cif
_cod_data_source_block I
_cod_depositor_comments
;
The following automatic conversions were performed:
'_symmetry_cell_setting' value 'Monoclinic' changed to 'monoclinic'
according to '/home/saulius/struct/CIF-dictionaries/cif_core.dic'
dictionary named 'cif_core.dic' version 2.4.1 from 2010-06-29.

Automatic conversion script
Id: cif_fix_enum 1527 2010-12-29 10:47:43Z saulius 

The following automatic conversions were performed:

'_symmetry_cell_setting' value 'Monoclinic' changed to 'monoclinic'
according to /home/saulius/struct/CIF-dictionaries/cif_core.dic
dictionary named 'cif_core.dic' version 2.4.1 from 2010-06-29.

Automatic conversion script
Id: cif_fix_values 1715 2011-07-08 13:25:40Z adriana 
;
_cod_original_sg_symbol_H-M 'P 21/c'
_cod_database_code 2217290
_cod_database_fobs_code 2217290

loop_
_symmetry_equiv_pos_as_xyz
'x, y, z'
'-x, y+1/2, -z+1/2'
'-x, -y, -z'
'x, -y-1/2, z-1/2'

loop_
_atom_site_type_symbol
_atom_site_label
_atom_site_fract_x
_atom_site_fract_y
_atom_site_fract_z
_atom_site_U_iso_or_equiv
_atom_site_adp_type
_atom_site_calc_flag
_atom_site_refinement_flags
_atom_site_occupancy
O O1 0.58450(15) 0.67082(13) 0.25001(17) 0.0695(5) Uani d . 1
O O2 0.43270(15) 0.65232(14) 0.43639(17) 0.0714(5) Uani d . 1
H H2A 0.4506 0.6651 0.3531 0.107 Uiso calc R 1
O O3 0.62879(18) 0.56869(16) 0.80268(18) 0.0871(6) Uani d . 1
O O4 0.40548(14) 0.61835(11) 0.71546(15) 0.0558(4) Uani d . 1
C C1 0.9543(2) 0.62744(16) 0.4355(3) 0.0589(6) Uani d . 1
H H1 0.9547 0.6290 0.5407 0.071 Uiso calc R 1
C C2 1.0792(2) 0.6156(2) 0.3952(3) 0.0708(7) Uani d . 1
H H2 1.1633 0.6099 0.4732 0.085 Uiso calc R 1
C C3 1.0797(3) 0.61223(19) 0.2404(3) 0.0726(7) Uani d . 1
H H3 1.1636 0.6025 0.2136 0.087 Uiso calc R 1
C C4 0.9558(3) 0.6232(2) 0.1241(3) 0.0721(7) Uani d . 1
H H4 0.9566 0.6216 0.0192 0.087 Uiso calc R 1
C C5 0.8304(2) 0.63658(17) 0.1634(3) 0.0603(6) Uani d . 1
H H5 0.7473 0.6453 0.0849 0.072 Uiso calc R 1
C C6 0.8285(2) 0.63697(14) 0.3204(2) 0.0479(5) Uani d . 1
C C7 0.6913(2) 0.64484(15) 0.3590(2) 0.0490(5) Uani d . 1
C C8 0.6759(2) 0.62196(16) 0.5096(2) 0.0516(5) Uani d D 1
H H8A 0.7552 0.6022 0.5926 0.062 Uiso d RD 1
C C9 0.5473(2) 0.62671(15) 0.5400(2) 0.0497(5) Uani d . 1
C C10 0.5333(2) 0.60126(17) 0.7012(2) 0.0536(5) Uani d . 1
C C11 0.3828(2) 0.5971(2) 0.8685(2) 0.0641(6) Uani d D 1
H H11A 0.4489 0.6341 0.9496 0.077 Uiso calc R 1
H H11B 0.3962 0.5270 0.8920 0.077 Uiso calc R 1
C C12 0.2353(3) 0.6269(2) 0.8617(3) 0.0833(8) Uani d D 1
H H12A 0.2239 0.6966 0.8405 0.125 Uiso calc R 1
H H12B 0.2164 0.6126 0.9604 0.125 Uiso calc R 1
H H12C 0.1710 0.5906 0.7799 0.125 Uiso calc R 1

loop_
_atom_site_aniso_label
_atom_site_aniso_U_11
_atom_site_aniso_U_22
_atom_site_aniso_U_33
_atom_site_aniso_U_12
_atom_site_aniso_U_13
_atom_site_aniso_U_23
O1 0.0472(9) 0.1101(13) 0.0500(9) 0.0117(8) 0.0109(7) 0.0164(9)
O2 0.0429(9) 0.1209(15) 0.0501(9) 0.0102(8) 0.0119(7) 0.0166(9)
O3 0.0623(11) 0.1483(18) 0.0514(10) 0.0333(11) 0.0161(8) 0.0217(10)
O4 0.0470(8) 0.0774(10) 0.0453(8) 0.0045(7) 0.0163(6) 0.0043(7)
C1 0.0463(12) 0.0808(16) 0.0507(12) 0.0012(11) 0.0151(10) 0.0017(11)
C2 0.0464(13) 0.1006(19) 0.0671(15) 0.0019(12) 0.0183(11) 0.0075(13)
C3 0.0546(15) 0.0928(19) 0.0803(17) 0.0009(13) 0.0353(13) 0.0072(14)
C4 0.0713(17) 0.0946(19) 0.0593(14) -0.0037(13) 0.0326(13) 0.0025(13)
C5 0.0531(13) 0.0767(16) 0.0518(13) 0.0000(11) 0.0150(10) 0.0068(11)
C6 0.0455(12) 0.0522(12) 0.0480(11) -0.0005(9) 0.0159(9) 0.0019(9)
C7 0.0419(11) 0.0555(12) 0.0492(12) 0.0020(9) 0.0117(9) -0.0019(9)
C8 0.0420(12) 0.0697(14) 0.0424(11) 0.0090(9) 0.0101(9) 0.0013(10)
C9 0.0448(11) 0.0597(13) 0.0430(11) 0.0042(9) 0.0093(9) -0.0018(9)
C10 0.0456(12) 0.0693(14) 0.0455(12) 0.0050(10) 0.0115(10) -0.0013(10)
C11 0.0679(15) 0.0823(16) 0.0462(12) 0.0021(12) 0.0220(11) 0.0012(11)
C12 0.0776(18) 0.104(2) 0.0825(18) 0.0151(15) 0.0469(15) 0.0085(15)

loop_
_atom_type_symbol
_atom_type_description
_atom_type_scat_dispersion_real
_atom_type_scat_dispersion_imag
_atom_type_scat_source
C C 0.0033 0.0016 'International Tables Vol C Tables 4.2.6.8 and 6.1.1.4'
H H 0.0000 0.0000 'International Tables Vol C Tables 4.2.6.8 and 6.1.1.4'
O O 0.0106 0.0060 'International Tables Vol C Tables 4.2.6.8 and 6.1.1.4'

loop_
_geom_angle_atom_site_label_1
_geom_angle_atom_site_label_2
_geom_angle_atom_site_label_3
_geom_angle
C9 O2 H2A 109.5
C10 O4 C11 116.17(16)
C2 C1 C6 120.5(2)
C2 C1 H1 119.7
C6 C1 H1 119.7
C3 C2 C1 120.2(2)
C3 C2 H2 119.9
C1 C2 H2 119.9
C2 C3 C4 120.2(2)
C2 C3 H3 119.9
C4 C3 H3 119.9
C3 C4 C5 120.1(2)
C3 C4 H4 119.9
C5 C4 H4 119.9
C4 C5 C6 120.1(2)
C4 C5 H5 120.0
C6 C5 H5 120.0
C1 C6 C5 118.92(19)
C1 C6 C7 122.10(19)
C5 C6 C7 118.96(19)
O1 C7 C8 119.81(18)
O1 C7 C6 117.88(18)
C8 C7 C6 122.28(18)
C9 C8 C7 120.88(19)
C9 C8 H8A 118.4
C7 C8 H8A 120.8
O2 C9 C8 123.66(19)
O2 C9 C10 116.41(18)
C8 C9 C10 119.93(18)
O3 C10 O4 125.0(2)
O3 C10 C9 122.62(19)
O4 C10 C9 112.41(17)
O4 C11 C12 107.37(18)
O4 C11 H11A 110.2
C12 C11 H11A 110.2
O4 C11 H11B 110.2
C12 C11 H11B 110.2
H11A C11 H11B 108.5
C11 C12 H12A 109.5
C11 C12 H12B 109.5
H12A C12 H12B 109.5
C11 C12 H12C 109.5
H12A C12 H12C 109.5
H12B C12 H12C 109.5

loop_
_geom_bond_atom_site_label_1
_geom_bond_atom_site_label_2
_geom_bond_distance
O1 C7 1.274(2)
O2 C9 1.299(2)
O2 H2A 0.8200
O3 C10 1.199(2)
O4 C10 1.321(2)
O4 C11 1.458(2)
C1 C2 1.381(3)
C1 C6 1.386(3)
C1 H1 0.9300
C2 C3 1.371(3)
C2 H2 0.9300
C3 C4 1.380(3)
C3 H3 0.9300
C4 C5 1.383(3)
C4 H4 0.9300
C5 C6 1.394(3)
C5 H5 0.9300
C6 C7 1.486(3)
C7 C8 1.415(3)
C8 C9 1.367(3)
C8 H8A 0.9572
C9 C10 1.509(3)
C11 C12 1.496(3)
C11 H11A 0.9700
C11 H11B 0.9700
C12 H12A 0.9600
C12 H12B 0.9600
C12 H12C 0.9600

loop_
_geom_hbond_atom_site_label_D
_geom_hbond_atom_site_label_H
_geom_hbond_atom_site_label_A
_geom_hbond_site_symmetry_A
_geom_hbond_distance_DH
_geom_hbond_distance_HA
_geom_hbond_distance_DA
_geom_hbond_angle_DHA
_geom_hbond_publ_flag
O2 H2A O1 . 0.82 1.80 2.518(2) 146 yes
C5 H5 O3 1_554 0.93 2.67 3.405(3) 137 yes
C11 H11A O1 1_556 0.97 2.68 3.571(4) 153 yes

loop_
_geom_torsion_atom_site_label_1
_geom_torsion_atom_site_label_2
_geom_torsion_atom_site_label_3
_geom_torsion_atom_site_label_4
_geom_torsion
C6 C1 C2 C3 -0.6(4)
C1 C2 C3 C4 1.7(4)
C2 C3 C4 C5 -0.7(4)
C3 C4 C5 C6 -1.3(4)
C2 C1 C6 C5 -1.4(3)
C2 C1 C6 C7 176.9(2)
C4 C5 C6 C1 2.3(3)
C4 C5 C6 C7 -176.0(2)
C1 C6 C7 O1 167.8(2)
C5 C6 C7 O1 -13.9(3)
C1 C6 C7 C8 -14.0(3)
C5 C6 C7 C8 164.3(2)
O1 C7 C8 C9 0.4(3)
C6 C7 C8 C9 -177.77(19)
C7 C8 C9 O2 -0.4(3)
C7 C8 C9 C10 179.55(19)
C11 O4 C10 O3 1.2(3)
C11 O4 C10 C9 -179.21(18)
O2 C9 C10 O3 173.6(2)
C8 C9 C10 O3 -6.3(3)
O2 C9 C10 O4 -6.0(3)
C8 C9 C10 O4 174.08(19)
C10 O4 C11 C12 176.8(2)

loop_
_cod_related_entry_id
_cod_related_entry_database
_cod_related_entry_code
1 ChemSpider 30655422
